data_8107685
loop_
_publ_author_name
'Chen, Xiao-Miao'
'Liu, Zheng-Jun'
'Liu, Qing'
'Zhang, Yu-Tao'
'He, Xue'
'Deng, Yun'

_publ_section_title
;
 Crystal structure of
 catena-poly-{diaqua-bis[\m-(((4-chlorophenyl)sulfonyl)glycinato-\kO)](\m
 2-4, 4&#x2032;-bipyridine-\k 2 N:N&#x2032;)cobalt(II)} dihydrate,
 C26H30Cl2CoN4O12S2
;
_journal_issue 6
_journal_name_full 'Zeitschrift f\"ur Kristallographie - New Crystal Structures'
_journal_page_first 1141
_journal_page_last 1143
_journal_paper_doi 10.1515/ncrs-2023-0364
_journal_volume 238
_journal_year 2023
_chemical_formula_moiety 'C26 H26 Cl2 Co N4 O10 S2, 2(H2 O)'
_chemical_formula_sum 'C26 H30 Cl2 Co N4 O12 S2'
_chemical_formula_weight 784.49
_space_group_crystal_system monoclinic
_space_group_IT_number 14
_space_group_name_Hall '-P 2ybc'
_space_group_name_H-M_alt 'P 1 21/c 1'
_atom_sites_solution_hydrogens mixed
_atom_sites_solution_primary dual
_cell_angle_alpha 90
_cell_angle_beta 114.3130(10)
_cell_angle_gamma 90
_cell_formula_units_Z 2
_cell_length_a 11.4094(5)
_cell_length_b 14.2343(6)
_cell_length_c 11.6775(4)
_cell_measurement_reflns_used 9931
_cell_measurement_temperature 293(2)
_cell_measurement_theta_max 27.522
_cell_measurement_theta_min 3.444
_cell_volume 1728.28(12)
_computing_cell_refinement 'SAINT V8.38A [1]'
_computing_data_reduction 'SAINT V8.38A [1]'
_computing_molecular_graphics 'Olex2 1.3 [2]'
_computing_publication_material 'Olex2 1.3 [2]'
_computing_structure_refinement 'SHELXL 2019/2 [4]'
_computing_structure_solution 'SHELXT 2018/2 [3]'
_diffrn_ambient_temperature 293(2)
_diffrn_measured_fraction_theta_full 0.996
_diffrn_measured_fraction_theta_max 0.996
_diffrn_measurement_device_type 'CCD area detector'
_diffrn_measurement_method 'phi and omega scans'
_diffrn_radiation_monochromator graphite
_diffrn_radiation_type MoK\a
_diffrn_radiation_wavelength 0.71073
_diffrn_reflns_av_R_equivalents 0.0249
_diffrn_reflns_av_unetI/netI 0.0174
_diffrn_reflns_Laue_measured_fraction_full 0.996
_diffrn_reflns_Laue_measured_fraction_max 0.996
_diffrn_reflns_limit_h_max 14
_diffrn_reflns_limit_h_min -14
_diffrn_reflns_limit_k_max 18
_diffrn_reflns_limit_k_min -18
_diffrn_reflns_limit_l_max 15
_diffrn_reflns_limit_l_min -14
_diffrn_reflns_number 26660
_diffrn_reflns_point_group_measured_fraction_full 0.996
_diffrn_reflns_point_group_measured_fraction_max 0.996
_diffrn_reflns_theta_full 25.242
_diffrn_reflns_theta_max 27.543
_diffrn_reflns_theta_min 3.444
_diffrn_source_current 30.0
_diffrn_source_power 1.5
_diffrn_source_voltage 50.0
_exptl_absorpt_coefficient_mu 0.835
_exptl_absorpt_correction_T_max 0.7456
_exptl_absorpt_correction_T_min 0.5594
_exptl_absorpt_correction_type multi-scan
_exptl_absorpt_process_details
;
SADABS-2016/2 (Bruker,2016/2) was used for absorption correction.
wR2(int) was 0.0991 before and 0.0450 after correction.
The Ratio of minimum to maximum transmission is 0.7503.
The \l/2 correction factor is Not present.
;
_exptl_crystal_colour colourless
_exptl_crystal_colour_primary colourless
_exptl_crystal_density_diffrn 1.507
_exptl_crystal_description block
_exptl_crystal_F_000 806
_exptl_crystal_size_max 0.441
_exptl_crystal_size_mid 0.432
_exptl_crystal_size_min 0.226
_refine_diff_density_max 0.485
_refine_diff_density_min -0.441
_refine_diff_density_rms 0.068
_refine_ls_extinction_coef .
_refine_ls_extinction_method none
_refine_ls_goodness_of_fit_ref 1.065
_refine_ls_hydrogen_treatment mixed
_refine_ls_matrix_type full
_refine_ls_number_parameters 229
_refine_ls_number_reflns 3972
_refine_ls_number_restraints 0
_refine_ls_restrained_S_all 1.065
_refine_ls_R_factor_all 0.0467
_refine_ls_R_factor_gt 0.0393
_refine_ls_shift/su_max 0.000
_refine_ls_shift/su_mean 0.000
_refine_ls_structure_factor_coef Fsqd
_refine_ls_weighting_details 'w=1/[\s^2^(Fo^2^)+(0.0501P)^2^+1.1730P] where P=(Fo^2^+2Fc^2^)/3'
_refine_ls_weighting_scheme calc
_refine_ls_wR_factor_gt 0.1002
_refine_ls_wR_factor_ref 0.1046
_reflns_Friedel_coverage 0.000
_reflns_Friedel_fraction_full .
_reflns_Friedel_fraction_max .
_reflns_number_gt 3446
_reflns_number_total 3972
_reflns_threshold_expression 'I > 2\s(I)'
_cod_data_source_file suppl_j_ncrs-2023-0364_suppl_001.cif
_cod_data_source_block 111
_cod_database_code 8107685
_shelx_space_group_comment
;
The symmetry employed for this shelxl refinement is uniquely defined
by the following loop, which should always be used as a source of
symmetry information in preference to the above space-group names.
They are only intended as comments.
;
_olex2_refinement_description
;
1. Fixed Uiso
 At 1.2 times of:
  All C(H) groups, All C(H,H) groups
 At 1.5 times of:
  All O(H,H) groups
2.a Free rotating group:
 O6(H6A,H6B)
2.b Secondary CH2 refined with riding coordinates:
 C7(H7A,H7B)
2.c Aromatic/amide H refined with riding coordinates:
 C1(H1A), C3(H3), C4(H4), C6(H6), C9(H9), C10(H10), C12(H12), C13(H13)
;
_olex2_submission_special_instructions 'No special instructions were received'
_publcif_info_exptl_table_max_cols 4
_publcif_info_exptl_table_use_headnotes n
_publcif_funding_html
;
;

loop_
_space_group_symop_operation_xyz
'x, y, z'
'-x, y+1/2, -z+1/2'
'-x, -y, -z'
'x, -y-1/2, z-1/2'

loop_
_atom_site_label
_atom_site_type_symbol
_atom_site_fract_x
_atom_site_fract_y
_atom_site_fract_z
_atom_site_U_iso_or_equiv
_atom_site_adp_type
_atom_site_occupancy
_atom_site_site_symmetry_order
_atom_site_calc_flag
_atom_site_refinement_flags_posn
_atom_site_refinement_flags_adp
_atom_site_refinement_flags_occupancy
_atom_site_disorder_assembly
_atom_site_disorder_group
Co1 Co 1.000000 0.500000 1.000000 0.02278(11) Uani 1 2 d S . P . .
Cl1 Cl 0.34243(10) 0.68006(9) 0.69096(12) 0.1083(4) Uani 1 1 d . . . . .
S1 S 0.76865(7) 0.65006(5) 0.48759(5) 0.05214(18) Uani 1 1 d . . . . .
O1 O 0.81337(19) 0.74451(14) 0.48920(19) 0.0674(6) Uani 1 1 d . . . . .
O2 O 0.7112(2) 0.60208(17) 0.37056(16) 0.0772(7) Uani 1 1 d . . . . .
O3 O 0.92586(13) 0.51774(10) 0.80691(12) 0.0312(3) Uani 1 1 d . . . . .
O4 O 0.86450(16) 0.37442(11) 0.72942(14) 0.0438(4) Uani 1 1 d . . . . .
O5 O 0.97593(16) 0.35131(11) 0.97907(16) 0.0359(3) Uani 1 1 d . . . . .
H5A H 0.937(3) 0.346(2) 0.907(3) 0.053(8) Uiso 1 1 d . . . . .
H5B H 1.042(3) 0.317(2) 0.998(3) 0.057(8) Uiso 1 1 d . . . . .
N1 N 0.8906(2) 0.59102(16) 0.58016(19) 0.0527(5) Uani 1 1 d . . . . .
H1 H 0.945(3) 0.617(2) 0.644(3) 0.060(8) Uiso 1 1 d . . . . .
N2 N 0.80841(15) 0.50532(12) 0.99410(16) 0.0309(4) Uani 1 1 d . . . . .
C1 C 0.4279(3) 0.6641(4) 0.5096(3) 0.0999(14) Uani 1 1 d . . . . .
H1A H 0.341678 0.665565 0.453740 0.120 Uiso 1 1 calc R U . . .
C2 C 0.4620(3) 0.6714(2) 0.6353(3) 0.0701(8) Uani 1 1 d . . . . .
C3 C 0.5889(3) 0.6723(2) 0.7190(3) 0.0657(8) Uani 1 1 d . . . . .
H3 H 0.610864 0.677778 0.804748 0.079 Uiso 1 1 calc R U . . .
C4 C 0.6833(3) 0.6650(2) 0.6749(2) 0.0585(7) Uani 1 1 d . . . . .
H4 H 0.769527 0.666928 0.730652 0.070 Uiso 1 1 calc R U . . .
C5 C 0.6502(2) 0.65486(18) 0.5486(2) 0.0509(6) Uani 1 1 d . . . . .
C6 C 0.5221(3) 0.6546(3) 0.4663(3) 0.0904(13) Uani 1 1 d . . . . .
H6 H 0.499479 0.647819 0.380576 0.108 Uiso 1 1 calc R U . . .
C7 C 0.8822(3) 0.49040(18) 0.5928(2) 0.0602(8) Uani 1 1 d . . . . .
H7A H 0.951181 0.460741 0.577862 0.072 Uiso 1 1 calc R U . . .
H7B H 0.801497 0.468563 0.528361 0.072 Uiso 1 1 calc R U . . .
C8 C 0.89033(18) 0.45854(14) 0.72029(18) 0.0314(4) Uani 1 1 d . . . . .
C9 C 0.7102(2) 0.4597(2) 0.9075(2) 0.0526(7) Uani 1 1 d . . . . .
H9 H 0.723886 0.428823 0.843912 0.063 Uiso 1 1 calc R U . . .
C10 C 0.5894(2) 0.4555(2) 0.9067(2) 0.0573(8) Uani 1 1 d . . . . .
H10 H 0.524525 0.421791 0.844267 0.069 Uiso 1 1 calc R U . . .
C11 C 0.56436(17) 0.50136(14) 0.99863(19) 0.0312(4) Uani 1 1 d . . . . .
C12 C 0.66514(19) 0.55045(19) 1.0865(2) 0.0449(6) Uani 1 1 d . . . . .
H12 H 0.653359 0.583580 1.149583 0.054 Uiso 1 1 calc R U . . .
C13 C 0.78387(18) 0.55059(18) 1.0811(2) 0.0416(5) Uani 1 1 d . . . . .
H13 H 0.850284 0.584296 1.141846 0.050 Uiso 1 1 calc R U . . .
O6 O 1.0687(3) 0.69088(18) 0.7901(2) 0.0978(10) Uani 1 1 d G . . . .
H6A H 1.095896 0.674030 0.866518 0.147 Uiso 1 1 d G U . . .
H6B H 1.015175 0.734563 0.782625 0.147 Uiso 1 1 d G U . . .

loop_
_atom_site_aniso_label
_atom_site_aniso_U_11
_atom_site_aniso_U_22
_atom_site_aniso_U_33
_atom_site_aniso_U_23
_atom_site_aniso_U_13
_atom_site_aniso_U_12
Co1 0.01644(16) 0.02953(19) 0.02591(18) -0.00171(13) 0.01231(13) -0.00117(12)
Cl1 0.0696(6) 0.1391(10) 0.1211(9) -0.0240(7) 0.0443(6) -0.0129(6)
S1 0.0623(4) 0.0548(4) 0.0292(3) 0.0054(2) 0.0086(3) -0.0204(3)
O1 0.0674(12) 0.0573(11) 0.0663(12) 0.0191(9) 0.0163(10) -0.0195(9)
O2 0.0931(16) 0.0959(16) 0.0286(9) -0.0042(10) 0.0108(9) -0.0244(13)
O3 0.0307(7) 0.0354(7) 0.0282(7) -0.0014(5) 0.0129(5) -0.0017(5)
O4 0.0553(9) 0.0360(8) 0.0382(8) -0.0058(6) 0.0173(7) -0.0031(7)
O5 0.0366(8) 0.0345(8) 0.0375(9) -0.0018(6) 0.0162(7) -0.0006(6)
N1 0.0683(14) 0.0530(12) 0.0321(10) 0.0012(9) 0.0160(10) -0.0130(11)
N2 0.0205(7) 0.0422(9) 0.0350(8) -0.0050(7) 0.0166(6) -0.0019(6)
C1 0.0451(17) 0.164(4) 0.068(2) 0.004(2) 0.0009(15) -0.034(2)
C2 0.0574(17) 0.0717(19) 0.074(2) -0.0073(16) 0.0201(15) -0.0154(15)
C3 0.0598(17) 0.0742(19) 0.0538(16) -0.0143(14) 0.0139(13) 0.0061(14)
C4 0.0471(14) 0.0696(17) 0.0433(13) -0.0096(12) 0.0030(11) 0.0032(12)
C5 0.0519(14) 0.0499(13) 0.0382(12) 0.0016(10) 0.0056(10) -0.0196(11)
C6 0.0602(19) 0.150(4) 0.0400(14) -0.0002(19) -0.0003(13) -0.044(2)
C7 0.101(2) 0.0485(14) 0.0368(12) -0.0040(10) 0.0339(14) -0.0036(14)
C8 0.0271(9) 0.0378(10) 0.0295(9) -0.0021(8) 0.0118(7) 0.0028(8)
C9 0.0290(10) 0.0856(18) 0.0538(14) -0.0363(13) 0.0277(10) -0.0160(11)
C10 0.0274(10) 0.094(2) 0.0602(15) -0.0449(15) 0.0273(10) -0.0223(12)
C11 0.0208(9) 0.0440(11) 0.0341(10) -0.0062(8) 0.0168(7) -0.0032(8)
C12 0.0251(9) 0.0752(16) 0.0411(11) -0.0235(11) 0.0203(8) -0.0068(10)
C13 0.0212(9) 0.0670(15) 0.0394(11) -0.0189(10) 0.0153(8) -0.0073(9)
O6 0.142(3) 0.0820(17) 0.0528(12) 0.0030(11) 0.0230(14) -0.0616(16)

loop_
_atom_type_symbol
_atom_type_description
_atom_type_scat_dispersion_real
_atom_type_scat_dispersion_imag
_atom_type_scat_source
C C 0.0033 0.0016 'International Tables Vol C Tables 4.2.6.8 and 6.1.1.4'
H H 0.0000 0.0000 'International Tables Vol C Tables 4.2.6.8 and 6.1.1.4'
Cl Cl 0.1484 0.1585 'International Tables Vol C Tables 4.2.6.8 and 6.1.1.4'
Co Co 0.3494 0.9721 'International Tables Vol C Tables 4.2.6.8 and 6.1.1.4'
N N 0.0061 0.0033 'International Tables Vol C Tables 4.2.6.8 and 6.1.1.4'
O O 0.0106 0.0060 'International Tables Vol C Tables 4.2.6.8 and 6.1.1.4'
S S 0.1246 0.1234 'International Tables Vol C Tables 4.2.6.8 and 6.1.1.4'

loop_
_geom_angle_atom_site_label_1
_geom_angle_atom_site_label_2
_geom_angle_atom_site_label_3
_geom_angle
_geom_angle_site_symmetry_1
_geom_angle_site_symmetry_3
O3 Co1 O3 180.0 . 3_767
O3 Co1 O5 88.82(6) 3_767 .
O3 Co1 O5 91.18(6) . .
O3 Co1 O5 91.18(6) 3_767 3_767
O3 Co1 O5 88.82(6) . 3_767
O3 Co1 N2 90.38(6) . .
O3 Co1 N2 89.62(6) . 3_767
O3 Co1 N2 90.38(6) 3_767 3_767
O3 Co1 N2 89.62(6) 3_767 .
O5 Co1 O5 180.0 3_767 .
O5 Co1 N2 87.15(6) . .
O5 Co1 N2 92.85(6) 3_767 .
O5 Co1 N2 87.15(6) 3_767 3_767
O5 Co1 N2 92.85(6) . 3_767
N2 Co1 N2 180.0 . 3_767
O1 S1 N1 106.07(12) . .
O1 S1 C5 106.55(13) . .
O2 S1 O1 118.85(13) . .
O2 S1 N1 108.92(14) . .
O2 S1 C5 106.21(13) . .
N1 S1 C5 110.09(12) . .
C8 O3 Co1 130.55(13) . .
Co1 O5 H5A 102(2) . .
Co1 O5 H5B 119(2) . .
H5A O5 H5B 106(3) . .
S1 N1 H1 119(2) . .
C7 N1 S1 120.8(2) . .
C7 N1 H1 113(2) . .
C9 N2 Co1 122.17(13) . .
C13 N2 Co1 121.50(13) . .
C13 N2 C9 116.24(16) . .
C2 C1 H1A 120.4 . .
C2 C1 C6 119.1(3) . .
C6 C1 H1A 120.4 . .
C1 C2 Cl1 119.3(3) . .
C1 C2 C3 121.2(3) . .
C3 C2 Cl1 119.5(3) . .
C2 C3 H3 120.3 . .
C2 C3 C4 119.4(3) . .
C4 C3 H3 120.3 . .
C3 C4 H4 120.0 . .
C5 C4 C3 120.0(3) . .
C5 C4 H4 120.0 . .
C4 C5 S1 121.3(2) . .
C4 C5 C6 119.6(3) . .
C6 C5 S1 119.0(2) . .
C1 C6 C5 120.6(3) . .
C1 C6 H6 119.7 . .
C5 C6 H6 119.7 . .
N1 C7 H7A 108.6 . .
N1 C7 H7B 108.6 . .
N1 C7 C8 114.5(2) . .
H7A C7 H7B 107.6 . .
C8 C7 H7A 108.6 . .
C8 C7 H7B 108.6 . .
O3 C8 C7 117.37(19) . .
O4 C8 O3 125.97(19) . .
O4 C8 C7 116.61(18) . .
N2 C9 H9 118.1 . .
N2 C9 C10 123.72(19) . .
C10 C9 H9 118.1 . .
C9 C10 H10 120.0 . .
C9 C10 C11 120.0(2) . .
C11 C10 H10 120.0 . .
C10 C11 C11 121.8(2) . 3_667
C12 C11 C10 116.26(17) . .
C12 C11 C11 121.9(2) . 3_667
C11 C12 H12 120.0 . .
C11 C12 C13 120.07(18) . .
C13 C12 H12 120.0 . .
N2 C13 C12 123.65(19) . .
N2 C13 H13 118.2 . .
C12 C13 H13 118.2 . .
H6A O6 H6B 104.5 . .

loop_
_geom_bond_atom_site_label_1
_geom_bond_atom_site_label_2
_geom_bond_distance
_geom_bond_site_symmetry_2
Co1 O3 2.0719(13) .
Co1 O3 2.0719(13) 3_767
Co1 O5 2.1353(15) 3_767
Co1 O5 2.1353(15) .
Co1 N2 2.1598(15) .
Co1 N2 2.1598(15) 3_767
Cl1 C2 1.740(4) .
S1 O1 1.4354(19) .
S1 O2 1.423(2) .
S1 N1 1.604(2) .
S1 C5 1.769(3) .
O3 C8 1.249(2) .
O4 C8 1.248(3) .
O5 H5A 0.78(3) .
O5 H5B 0.85(3) .
N1 H1 0.84(3) .
N1 C7 1.447(3) .
N2 C9 1.330(3) .
N2 C13 1.327(3) .
C1 H1A 0.9300 .
C1 C2 1.358(5) .
C1 C6 1.371(5) .
C2 C3 1.374(4) .
C3 H3 0.9300 .
C3 C4 1.376(4) .
C4 H4 0.9300 .
C4 C5 1.371(4) .
C5 C6 1.380(4) .
C6 H6 0.9300 .
C7 H7A 0.9700 .
C7 H7B 0.9700 .
C7 C8 1.522(3) .
C9 H9 0.9300 .
C9 C10 1.375(3) .
C10 H10 0.9300 .
C10 C11 1.383(3) .
C11 C11 1.483(3) 3_667
C11 C12 1.375(3) .
C12 H12 0.9300 .
C12 C13 1.382(3) .
C13 H13 0.9300 .
O6 H6A 0.8499 .
O6 H6B 0.8502 .

loop_
_geom_hbond_atom_site_label_D
_geom_hbond_atom_site_label_H
_geom_hbond_atom_site_label_A
_geom_hbond_distance_DH
_geom_hbond_distance_HA
_geom_hbond_distance_DA
_geom_hbond_angle_DHA
_geom_hbond_site_symmetry_A
_geom_hbond_publ_flag
O5 H5A O4 0.78(3) 1.93(3) 2.678(2) 161(3) . yes
O5 H5B O1 0.85(3) 1.90(3) 2.738(2) 170(3) 2_746 yes
N1 H1 O6 0.84(3) 2.01(3) 2.838(3) 174(3) . yes

loop_
_geom_torsion_atom_site_label_1
_geom_torsion_atom_site_label_2
_geom_torsion_atom_site_label_3
_geom_torsion_atom_site_label_4
_geom_torsion
_geom_torsion_site_symmetry_1
_geom_torsion_site_symmetry_2
_geom_torsion_site_symmetry_3
_geom_torsion_site_symmetry_4
Co1 O3 C8 O4 17.4(3) . . . .
Co1 O3 C8 C7 -160.20(18) . . . .
Co1 N2 C9 C10 174.7(2) . . . .
Co1 N2 C13 C12 -175.2(2) . . . .
Cl1 C2 C3 C4 179.7(3) . . . .
S1 N1 C7 C8 -111.7(2) . . . .
S1 C5 C6 C1 -175.9(3) . . . .
O1 S1 N1 C7 -174.8(2) . . . .
O1 S1 C5 C4 -75.9(3) . . . .
O1 S1 C5 C6 99.8(3) . . . .
O2 S1 N1 C7 -45.8(2) . . . .
O2 S1 C5 C4 156.5(2) . . . .
O2 S1 C5 C6 -27.8(3) . . . .
N1 S1 C5 C4 38.7(3) . . . .
N1 S1 C5 C6 -145.6(3) . . . .
N1 C7 C8 O3 -12.5(4) . . . .
N1 C7 C8 O4 169.7(2) . . . .
N2 C9 C10 C11 0.8(5) . . . .
C1 C2 C3 C4 -0.4(5) . . . .
C2 C1 C6 C5 -1.7(7) . . . .
C2 C3 C4 C5 -1.4(5) . . . .
C3 C4 C5 S1 177.4(2) . . . .
C3 C4 C5 C6 1.7(5) . . . .
C4 C5 C6 C1 -0.1(6) . . . .
C5 S1 N1 C7 70.3(2) . . . .
C6 C1 C2 Cl1 -178.1(3) . . . .
C6 C1 C2 C3 2.0(6) . . . .
C9 N2 C13 C12 1.4(4) . . . .
C9 C10 C11 C11 -179.9(3) . . . 3_667
C9 C10 C11 C12 0.7(4) . . . .
C10 C11 C12 C13 -1.2(4) . . . .
C11 C11 C12 C13 179.5(3) 3_667 . . .
C11 C12 C13 N2 0.1(4) . . . .
C13 N2 C9 C10 -1.8(4) . . . .

loop_
_publcif_info_datablock.id
_publcif_info_datablock.publ_exptl
_publcif_info_datablock.publ_geom
_publcif_info_datablock.structure
{99494b82-9d65-466b-a0f3-c35be34f34e6} ? ? ?
{45724a01-5aad-4051-b148-41d7febfc0ac} y y y

loop_
_publcif_info_exptl_table_extra_item
sin_theta_over_lambda_max

loop_
_publcif_info_tables.block_id
_publcif_info_tables.reference_item
{99494b82-9d65-466b-a0f3-c35be34f34e6} '_publcif_info_datablock.publ_exptl'
{45724a01-5aad-4051-b148-41d7febfc0ac} '_geom_hbond_atom_site_label_D'
